data_7241481
loop_
_publ_author_name
'Tan, Davin'
'Ng, Zi Xuan'
'Ganguly, Rakesh'
'Li, Yongxin'
'Soo, Han Sen'
'Mohamed, Sharmarke'
'Garc\'ia, Felipe'

_publ_section_title
;
 Investigating the solid-state assembly of pharmaceutically-relevant
 N,N-dimethyl-O-thiocarbamates in the absence of labile hydrogen bonds
;
_journal_name_full CrystEngComm
_journal_paper_doi 10.1039/D0CE01336F
_journal_year 2020
_chemical_formula_sum 'C10 H13 N O2 S'
_chemical_formula_weight 211.27
_space_group_crystal_system monoclinic
_space_group_IT_number 14
_space_group_name_Hall '-P 2yn'
_space_group_name_H-M_alt 'P 1 21/n 1'
_atom_sites_solution_hydrogens geom
_audit_update_record
;
2018-03-21 deposited with the CCDC.	2020-10-30 downloaded from the CCDC.
;
_cell_angle_alpha 90
_cell_angle_beta 99.0234(16)
_cell_angle_gamma 90
_cell_formula_units_Z 4
_cell_length_a 8.7175(4)
_cell_length_b 9.9546(4)
_cell_length_c 12.4668(5)
_cell_measurement_reflns_used 7134
_cell_measurement_temperature 123.(2)
_cell_measurement_theta_max 30.9102
_cell_measurement_theta_min 2.6312
_cell_volume 1068.47(8)
_computing_cell_refinement 'SAINT V8.38A (Bruker AXS Inc., 2017)'
_computing_data_collection 'APEX3 (Bruker AXS Inc., 2017)'
_computing_data_reduction 'SAINT V8.38A (Bruker AXS Inc., 2017)'
_computing_publication_material 'APEX3 (Bruker AXS Inc., 2017)'
_computing_structure_refinement 'SHELXL-2016/6 (Sheldrick, 2016)'
_computing_structure_solution 'XS, VERSION 2013/1'
_diffrn_ambient_temperature 123.(2)
_diffrn_detector_area_resol_mean 7.4074
_diffrn_measured_fraction_theta_full 0.995
_diffrn_measured_fraction_theta_max 0.995
_diffrn_measurement_device_type 'Photon II CPADs detector'
_diffrn_measurement_method 'phi and omega scans'
_diffrn_radiation_monochromator 'Multilayer Mirror'
_diffrn_radiation_type MoK\a
_diffrn_radiation_wavelength 0.71073
_diffrn_reflns_av_R_equivalents 0.0819
_diffrn_reflns_av_unetI/netI 0.0533
_diffrn_reflns_limit_h_max 12
_diffrn_reflns_limit_h_min -12
_diffrn_reflns_limit_k_max 14
_diffrn_reflns_limit_k_min -14
_diffrn_reflns_limit_l_max 18
_diffrn_reflns_limit_l_min -17
_diffrn_reflns_number 20239
_diffrn_reflns_theta_full 31.01
_diffrn_reflns_theta_max 31.01
_diffrn_reflns_theta_min 2.63
_diffrn_source 'Incoatec microfocus source'
_diffrn_source_type 'Bruker D8 Quest'
_exptl_absorpt_coefficient_mu 0.277
_exptl_absorpt_correction_T_max 0.94
_exptl_absorpt_correction_T_min 0.75
_exptl_absorpt_correction_type 'Numerical Mu Calculated'
_exptl_absorpt_process_details
;
SADABS-2016/2 - Bruker AXS area detector scaling and absorption correction
;
_exptl_crystal_colour 'light yellow'
_exptl_crystal_density_diffrn 1.313
_exptl_crystal_density_method 'not measured'
_exptl_crystal_description block
_exptl_crystal_F_000 448
_exptl_crystal_size_max 0.474
_exptl_crystal_size_mid 0.395
_exptl_crystal_size_min 0.228
_refine_diff_density_max 0.340
_refine_diff_density_min -0.284
_refine_ls_extinction_method none
_refine_ls_goodness_of_fit_ref 1.032
_refine_ls_hydrogen_treatment constr
_refine_ls_matrix_type full
_refine_ls_number_parameters 130
_refine_ls_number_reflns 3393
_refine_ls_number_restraints 0
_refine_ls_restrained_S_all 1.032
_refine_ls_R_factor_all 0.0610
_refine_ls_R_factor_gt 0.0420
_refine_ls_shift/su_max 0.000
_refine_ls_shift/su_mean 0.000
_refine_ls_structure_factor_coef Fsqd
_refine_ls_weighting_details 'w=1/[\s^2^(Fo^2^)+(0.0403P)^2^+0.3768P] where P=(Fo^2^+2Fc^2^)/3'
_refine_ls_weighting_scheme calc
_refine_ls_wR_factor_gt 0.0977
_refine_ls_wR_factor_ref 0.1094
_reflns_number_gt 2661
_reflns_number_total 3393
_reflns_threshold_expression 'I > 2\s(I)'
_cod_data_source_file d0ce01336f2.cif
_cod_data_source_block fg749m
_cod_database_code 7241481

loop_
_space_group_symop_operation_xyz
'x, y, z'
'-x+1/2, y+1/2, -z+1/2'
'-x, -y, -z'
'x-1/2, -y-1/2, z-1/2'

loop_
_atom_site_type_symbol
_atom_site_label
_atom_site_fract_x
_atom_site_fract_y
_atom_site_fract_z
_atom_site_U_iso_or_equiv
_atom_site_adp_type
_atom_site_calc_flag
_atom_site_refinement_flags_adp
_atom_site_refinement_flags_occupancy
_atom_site_refinement_flags_posn
_atom_site_occupancy
_atom_site_disorder_assembly
_atom_site_disorder_group
C C1 0.27586(16) 0.59734(14) 0.45215(11) 0.0237(3) Uani d . . . 1 . .
C C2 0.33861(17) 0.67232(14) 0.37735(12) 0.0253(3) Uani d . . . 1 . .
H H2 0.416127 0.737601 0.400824 0.03 Uiso calc U . R 1 . .
C C3 0.28805(17) 0.65221(14) 0.26685(12) 0.0250(3) Uani d . . . 1 . .
H H3 0.33205 0.702486 0.214481 0.03 Uiso calc U . R 1 . .
C C4 0.17298(15) 0.55818(13) 0.23403(11) 0.0220(3) Uani d . . . 1 . .
C C5 0.1823(2) 0.60052(17) 0.04676(12) 0.0343(4) Uani d . . . 1 . .
H H5A 0.166154 0.697379 0.053593 0.052 Uiso calc U . R 1 . .
H H5B 0.133453 0.570392 -0.025404 0.052 Uiso calc U . R 1 . .
H H5C 0.29387 0.581414 0.056436 0.052 Uiso calc U . R 1 . .
C C6 0.11033(16) 0.48354(14) 0.31080(11) 0.0249(3) Uani d . . . 1 . .
H H6 0.031132 0.419522 0.287886 0.03 Uiso calc U . R 1 . .
C C7 0.16254(17) 0.50190(14) 0.42025(12) 0.0261(3) Uani d . . . 1 . .
H H7 0.12126 0.44976 0.472831 0.031 Uiso calc U . R 1 . .
C C8 0.26827(15) 0.70216(13) 0.62278(11) 0.0206(3) Uani d . . . 1 . .
C C9 0.47555(17) 0.61835(15) 0.76306(12) 0.0302(3) Uani d . . . 1 . .
H H9A 0.439914 0.533261 0.790103 0.045 Uiso calc U . R 1 . .
H H9B 0.543847 0.664116 0.821724 0.045 Uiso calc U . R 1 . .
H H9C 0.532721 0.600484 0.70287 0.045 Uiso calc U . R 1 . .
C C10 0.28518(19) 0.79085(17) 0.80448(12) 0.0331(3) Uani d . . . 1 . .
H H10A 0.293817 0.884947 0.783092 0.05 Uiso calc U . R 1 . .
H H10B 0.347972 0.776229 0.875885 0.05 Uiso calc U . R 1 . .
H H10C 0.176299 0.769793 0.80811 0.05 Uiso calc U . R 1 . .
N N1 0.34082(14) 0.70409(12) 0.72479(9) 0.0235(2) Uani d . . . 1 . .
O O1 0.11430(12) 0.53116(11) 0.12784(8) 0.0291(2) Uani d . . . 1 . .
O O2 0.33507(12) 0.61100(11) 0.56320(8) 0.0296(2) Uani d . . . 1 . .
S S1 0.11627(4) 0.79641(4) 0.57294(3) 0.02570(11) Uani d . . . 1 . .

loop_
_atom_site_aniso_label
_atom_site_aniso_U_11
_atom_site_aniso_U_22
_atom_site_aniso_U_33
_atom_site_aniso_U_12
_atom_site_aniso_U_13
_atom_site_aniso_U_23
C1 0.0251(6) 0.0248(6) 0.0200(6) 0.0079(5) 0.0003(5) -0.0039(5)
C2 0.0238(6) 0.0239(6) 0.0271(7) -0.0017(5) 0.0000(5) -0.0043(5)
C3 0.0270(7) 0.0235(6) 0.0241(7) -0.0023(5) 0.0022(5) -0.0005(5)
C4 0.0207(6) 0.0215(6) 0.0230(6) 0.0038(5) 0.0005(5) -0.0043(5)
C5 0.0383(9) 0.0410(9) 0.0220(7) -0.0040(7) -0.0007(6) -0.0008(6)
C6 0.0239(6) 0.0206(6) 0.0299(7) -0.0011(5) 0.0037(5) -0.0036(5)
C7 0.0284(7) 0.0234(6) 0.0274(7) 0.0041(5) 0.0075(5) 0.0021(5)
C8 0.0217(6) 0.0198(6) 0.0199(6) -0.0013(5) 0.0023(5) 0.0003(5)
C9 0.0286(7) 0.0310(7) 0.0276(7) 0.0006(6) -0.0066(6) 0.0052(6)
C10 0.0350(8) 0.0420(9) 0.0214(7) 0.0001(7) 0.0009(6) -0.0080(6)
N1 0.0249(6) 0.0248(6) 0.0195(5) -0.0003(5) -0.0007(4) 0.0009(4)
O1 0.0309(5) 0.0331(6) 0.0214(5) -0.0057(4) -0.0017(4) -0.0053(4)
O2 0.0326(5) 0.0329(5) 0.0212(5) 0.0130(4) -0.0026(4) -0.0033(4)
S1 0.02445(18) 0.02776(19) 0.02349(18) 0.00655(13) -0.00059(13) -0.00236(13)

loop_
_atom_type_symbol
_atom_type_description
_atom_type_scat_dispersion_real
_atom_type_scat_dispersion_imag
_atom_type_scat_source
C C 0.0033 0.0016 'International Tables Vol C Tables 4.2.6.8 and 6.1.1.4'
H H 0.0000 0.0000 'International Tables Vol C Tables 4.2.6.8 and 6.1.1.4'
N N 0.0061 0.0033 'International Tables Vol C Tables 4.2.6.8 and 6.1.1.4'
O O 0.0106 0.0060 'International Tables Vol C Tables 4.2.6.8 and 6.1.1.4'
S S 0.1246 0.1234 'International Tables Vol C Tables 4.2.6.8 and 6.1.1.4'

loop_
_geom_angle_atom_site_label_1
_geom_angle_atom_site_label_2
_geom_angle_atom_site_label_3
_geom_angle_site_symmetry_1
_geom_angle_site_symmetry_3
_geom_angle
_geom_angle_publ_flag
C2 C1 C7 . . 121.37(13) ?
C2 C1 O2 . . 119.48(13) ?
C7 C1 O2 . . 119.00(13) ?
C1 C2 C3 . . 119.69(13) ?
C4 C3 C2 . . 119.41(13) ?
O1 C4 C3 . . 124.16(13) ?
O1 C4 C6 . . 115.69(12) ?
C3 C4 C6 . . 120.15(12) ?
C7 C6 C4 . . 120.37(13) ?
C6 C7 C1 . . 118.99(13) ?
N1 C8 O2 . . 110.62(11) ?
N1 C8 S1 . . 125.55(11) ?
O2 C8 S1 . . 123.84(10) ?
C8 N1 C10 . . 120.15(12) ?
C8 N1 C9 . . 122.58(12) ?
C10 N1 C9 . . 117.25(11) ?
C4 O1 C5 . . 117.14(11) ?
C8 O2 C1 . . 118.66(10) ?

loop_
_geom_bond_atom_site_label_1
_geom_bond_atom_site_label_2
_geom_bond_site_symmetry_2
_geom_bond_distance
_geom_bond_publ_flag
C1 C2 . 1.373(2) ?
C1 C7 . 1.383(2) ?
C1 O2 . 1.4061(16) ?
C2 C3 . 1.3934(19) ?
C3 C4 . 1.3860(19) ?
C4 O1 . 1.3690(16) ?
C4 C6 . 1.389(2) ?
C5 O1 . 1.4273(19) ?
C6 C7 . 1.3812(19) ?
C8 N1 . 1.3286(17) ?
C8 O2 . 1.3602(16) ?
C8 S1 . 1.6625(14) ?
C9 N1 . 1.4696(18) ?
C10 N1 . 1.4558(19) ?
